data_4073279
loop_
_publ_author_name
'Beweries, Torsten'
'J\"ager-Fiedler, Ulrike'
'Bach, Marc A.'
'Burlakov, Vladimir V.'
'Arndt, Perdita'
'Baumann, Wolfgang'
'Spannenberg, Anke'
'Rosenthal, Uwe'

_publ_section_title
;
 Ring-Opening Reactions of Tetrahydrofuran versus Alkyne Complexation by
 Group 4 Metallocene Complexes Leading to General Consequences for
 Synthesis and Reactions of Metallocene Complexes
;
_journal_issue 12
_journal_name_full Organometallics
_journal_page_first 3000
_journal_paper_doi 10.1021/om0702173
_journal_volume 26
_journal_year 2007
_chemical_formula_sum 'C24 H32 O Zr'
_chemical_formula_weight 427.72
_chemical_name_systematic
; 
 ? 
;
_space_group_IT_number 14
_symmetry_cell_setting monoclinic
_symmetry_space_group_name_Hall '-P 2yn'
_symmetry_space_group_name_H-M 'P 1 21/n 1'
_atom_sites_solution_hydrogens geom
_atom_sites_solution_primary direct
_atom_sites_solution_secondary difmap
_audit_creation_method SHELXL-97
_cell_angle_alpha 90.00
_cell_angle_beta 95.21(3)
_cell_angle_gamma 90.00
_cell_formula_units_Z 4
_cell_length_a 10.275(2)
_cell_length_b 11.594(2)
_cell_length_c 16.695(3)
_cell_measurement_reflns_used 5000
_cell_measurement_temperature 200(2)
_cell_measurement_theta_max 20
_cell_measurement_theta_min 4
_cell_volume 1980.6(6)
_computing_cell_refinement STOE-CELL
_computing_data_collection STOE-EXPOSE
_computing_data_reduction STOE-INTEGRATE
_computing_molecular_graphics XP
_computing_publication_material SHELXL-97
_computing_structure_refinement 'SHELXL-97 (Sheldrick, 1997)'
_computing_structure_solution 'SHELXS-97 (Sheldrick, 1990)'
_diffrn_ambient_temperature 200(2)
_diffrn_measured_fraction_theta_full 0.965
_diffrn_measured_fraction_theta_max 0.965
_diffrn_measurement_device_type STOE-IPDS
_diffrn_measurement_method 'laser scanned imaging plate'
_diffrn_radiation_monochromator graphite
_diffrn_radiation_source 'fine-focus sealed tube'
_diffrn_radiation_type MoK\a
_diffrn_radiation_wavelength 0.71073
_diffrn_reflns_av_R_equivalents 0.0203
_diffrn_reflns_av_sigmaI/netI 0.0358
_diffrn_reflns_limit_h_max 11
_diffrn_reflns_limit_h_min -11
_diffrn_reflns_limit_k_max 12
_diffrn_reflns_limit_k_min -12
_diffrn_reflns_limit_l_max 19
_diffrn_reflns_limit_l_min 0
_diffrn_reflns_number 5735
_diffrn_reflns_theta_full 24.28
_diffrn_reflns_theta_max 24.28
_diffrn_reflns_theta_min 2.14
_diffrn_standards_interval_time 360
_diffrn_standards_number 50-200
_exptl_absorpt_coefficient_mu 0.565
_exptl_absorpt_correction_type no
_exptl_crystal_colour colourless
_exptl_crystal_density_diffrn 1.434
_exptl_crystal_density_method 'not measured'
_exptl_crystal_description prism
_exptl_crystal_F_000 896
_exptl_crystal_size_max 0.5
_exptl_crystal_size_mid 0.4
_exptl_crystal_size_min 0.3
_refine_diff_density_max 0.876
_refine_diff_density_min -0.562
_refine_diff_density_rms 0.070
_refine_ls_extinction_method none
_refine_ls_goodness_of_fit_ref 1.046
_refine_ls_hydrogen_treatment mixed
_refine_ls_matrix_type full
_refine_ls_number_parameters 222
_refine_ls_number_reflns 3098
_refine_ls_number_restraints 34
_refine_ls_restrained_S_all 1.041
_refine_ls_R_factor_all 0.0623
_refine_ls_R_factor_gt 0.0473
_refine_ls_shift/su_max 0.000
_refine_ls_shift/su_mean 0.000
_refine_ls_structure_factor_coef Fsqd
_refine_ls_weighting_details 'calc w=1/[\s^2^(Fo^2^)+(0.0670P)^2^+1.9399P] where P=(Fo^2^+2Fc^2^)/3'
_refine_ls_weighting_scheme calc
_refine_ls_wR_factor_gt 0.1176
_refine_ls_wR_factor_ref 0.1242
_reflns_number_gt 2421
_reflns_number_total 3098
_reflns_threshold_expression >2sigma(I)
_cod_data_source_file om0702173-file003.cif
_cod_data_source_block ks269
_cod_original_sg_symbol_H-M P2(1)/n
_cod_database_code 4073279

loop_
_symmetry_equiv_pos_as_xyz
'x, y, z'
'-x+1/2, y+1/2, -z+1/2'
'-x, -y, -z'
'x-1/2, -y-1/2, z-1/2'

loop_
_atom_site_label
_atom_site_type_symbol
_atom_site_fract_x
_atom_site_fract_y
_atom_site_fract_z
_atom_site_U_iso_or_equiv
_atom_site_adp_type
_atom_site_occupancy
_atom_site_symmetry_multiplicity
_atom_site_calc_flag
_atom_site_refinement_flags
_atom_site_disorder_assembly
_atom_site_disorder_group
C18A C 0.4248(6) 0.3813(9) 0.9464(5) 0.073(3) Uiso 0.60 1 d PD A 1
H18A H 0.4566 0.3438 0.9978 0.088 Uiso 0.60 1 calc PR A 1
H18B H 0.4801 0.4492 0.9375 0.088 Uiso 0.60 1 calc PR A 1
C19A C 0.4225(11) 0.2961(8) 0.8756(4) 0.070(2) Uiso 0.60 1 d PD A 1
H19A H 0.3626 0.2322 0.8863 0.084 Uiso 0.60 1 calc PR A 1
H19B H 0.5111 0.2627 0.8750 0.084 Uiso 0.60 1 calc PR A 1
C21A C -0.2884(7) 0.2589(8) 0.6770(6) 0.067(2) Uiso 0.60 1 d PD B 1
H21A H -0.3321 0.1949 0.6459 0.080 Uiso 0.60 1 calc PR B 1
H21B H -0.3136 0.2532 0.7327 0.080 Uiso 0.60 1 calc PR B 1
C22A C -0.3408(13) 0.3714(10) 0.6414(7) 0.079(4) Uiso 0.60 1 d PD B 1
H22A H -0.3351 0.4298 0.6849 0.095 Uiso 0.60 1 calc PR B 1
H22B H -0.4346 0.3604 0.6239 0.095 Uiso 0.60 1 calc PR B 1
C23A C -0.2761(7) 0.4212(11) 0.5712(6) 0.092(3) Uiso 0.60 1 d PD B 1
H23A H -0.3145 0.4977 0.5571 0.110 Uiso 0.60 1 calc PR B 1
H23B H -0.2927 0.3701 0.5239 0.110 Uiso 0.60 1 calc PR B 1
C24A C -0.1304(8) 0.4336(6) 0.5918(5) 0.060(2) Uiso 0.60 1 d PD B 1
H24A H -0.1120 0.5032 0.6254 0.072 Uiso 0.60 1 calc PR B 1
H24B H -0.0860 0.4423 0.5420 0.072 Uiso 0.60 1 calc PR B 1
C18B C 0.3784(11) 0.3217(9) 0.9253(8) 0.064(3) Uiso 0.40 1 d PD A 2
H18C H 0.4268 0.2972 0.9765 0.076 Uiso 0.40 1 calc PR A 2
H18D H 0.3279 0.2541 0.9037 0.076 Uiso 0.40 1 calc PR A 2
C19B C 0.4795(12) 0.351(3) 0.8659(5) 0.150(10) Uiso 0.40 1 d PD A 2
H19C H 0.5170 0.4295 0.8745 0.180 Uiso 0.40 1 calc PR A 2
H19D H 0.5502 0.2933 0.8658 0.180 Uiso 0.40 1 calc PR A 2
C21B C -0.2716(8) 0.1944(10) 0.7028(6) 0.054(3) Uiso 0.40 1 d PD B 2
H21C H -0.2840 0.1112 0.6913 0.065 Uiso 0.40 1 calc PR B 2
H21D H -0.2860 0.2110 0.7595 0.065 Uiso 0.40 1 calc PR B 2
C22B C -0.3527(12) 0.2704(9) 0.6439(7) 0.060(3) Uiso 0.40 1 d PD B 2
H22C H -0.4448 0.2641 0.6564 0.072 Uiso 0.40 1 calc PR B 2
H22D H -0.3480 0.2373 0.5896 0.072 Uiso 0.40 1 calc PR B 2
C23B C -0.3205(12) 0.3974(10) 0.6392(10) 0.060(5) Uiso 0.40 1 d PD B 2
H23C H -0.3890 0.4384 0.6046 0.072 Uiso 0.40 1 calc PR B 2
H23D H -0.3140 0.4326 0.6934 0.072 Uiso 0.40 1 calc PR B 2
C24B C -0.1906(10) 0.4044(11) 0.6034(7) 0.057(3) Uiso 0.40 1 d PD B 2
H24C H -0.1596 0.4851 0.6087 0.068 Uiso 0.40 1 calc PR B 2
H24D H -0.2065 0.3878 0.5452 0.068 Uiso 0.40 1 calc PR B 2
C1 C -0.0486(8) 0.1602(5) 0.7064(3) 0.080(2) Uani 1 1 d . B .
H1 H -0.0647 0.0934 0.7369 0.096 Uiso 1 1 calc R . .
C2 C -0.1384(5) 0.2405(6) 0.6793(3) 0.0682(17) Uani 1 1 d D . .
C3 C -0.0791(5) 0.3261(4) 0.6378(3) 0.0530(12) Uani 1 1 d D B .
C4 C 0.0540(5) 0.2970(5) 0.6390(3) 0.0537(13) Uani 1 1 d D . .
C5 C 0.0696(6) 0.1930(5) 0.6816(3) 0.0714(18) Uani 1 1 d . B .
H5 H 0.1493 0.1518 0.6917 0.086 Uiso 1 1 calc R . .
C6 C 0.1076(4) 0.5261(4) 0.8477(3) 0.0455(11) Uani 1 1 d . . .
H6 H 0.0561 0.5605 0.8857 0.055 Uiso 1 1 calc R B .
C7 C 0.2117(4) 0.4514(4) 0.8655(3) 0.0444(10) Uani 1 1 d . A .
C8 C 0.2603(4) 0.4182(4) 0.7926(3) 0.0472(11) Uani 1 1 d . . .
C9 C 0.1861(5) 0.4756(4) 0.7299(3) 0.0579(13) Uani 1 1 d D B .
C10 C 0.0914(5) 0.5420(4) 0.7647(3) 0.0524(12) Uani 1 1 d . B .
H10 H 0.0274 0.5895 0.7364 0.063 Uiso 1 1 calc R . .
C17 C 0.2798(5) 0.4150(5) 0.9454(3) 0.0678(15) Uani 1 1 d D . .
H17A H 0.2317 0.3485 0.9654 0.081 Uiso 1 1 calc R A 1
H17B H 0.2729 0.4791 0.9840 0.081 Uiso 1 1 calc R A 1
C20 C 0.3810(5) 0.3436(5) 0.7910(4) 0.090(2) Uani 1 1 d D A .
H20A H 0.4531 0.3898 0.7720 0.108 Uiso 1 1 calc R C 1
H20B H 0.3625 0.2788 0.7531 0.108 Uiso 1 1 calc R C 1
C15A C 0.2366(13) 0.4495(12) 0.6474(5) 0.052(3) Uiso 0.40 1 d PD B 1
H15A H 0.3141 0.3985 0.6544 0.063 Uiso 0.40 1 calc PR B 1
H15B H 0.2622 0.5219 0.6217 0.063 Uiso 0.40 1 calc PR B 1
C16A C 0.1235(14) 0.3884(11) 0.5932(8) 0.065(4) Uiso 0.40 1 d PD B 1
H16A H 0.0592 0.4472 0.5723 0.078 Uiso 0.40 1 calc PR B 1
H16B H 0.1604 0.3521 0.5466 0.078 Uiso 0.40 1 calc PR B 1
C15B C 0.1846(10) 0.4767(8) 0.6372(3) 0.057(2) Uiso 0.60 1 d PD B 2
H15C H 0.1092 0.5222 0.6134 0.069 Uiso 0.60 1 calc PR B 2
H15D H 0.2658 0.5124 0.6211 0.069 Uiso 0.60 1 calc PR B 2
C16B C 0.1741(7) 0.3511(7) 0.6072(5) 0.050(2) Uiso 0.60 1 d PD B 2
H16C H 0.1658 0.3494 0.5477 0.060 Uiso 0.60 1 calc PR B 2
H16D H 0.2534 0.3075 0.6269 0.060 Uiso 0.60 1 calc PR B 2
Zr1 Zr 0.02349(4) 0.34058(4) 0.78285(2) 0.04388(19) Uani 1 1 d . B .
O1A O -0.1546(5) 0.3985(4) 0.8120(3) 0.0441(12) Uiso 0.60 1 d P B 1
C11A C -0.2056(8) 0.4141(8) 0.8859(5) 0.056(2) Uiso 0.60 1 d P B 1
H11A H -0.3009 0.4275 0.8769 0.067 Uiso 0.60 1 calc PR B 1
H11B H -0.1652 0.4830 0.9129 0.067 Uiso 0.60 1 calc PR B 1
C12A C -0.1804(8) 0.3114(8) 0.9387(5) 0.056(2) Uiso 0.60 1 d P B 1
H12A H -0.2273 0.2448 0.9126 0.068 Uiso 0.60 1 calc PR B 1
H12B H -0.2189 0.3262 0.9899 0.068 Uiso 0.60 1 calc PR B 1
C13A C -0.0406(8) 0.2778(8) 0.9579(5) 0.057(2) Uiso 0.60 1 d P B 1
H13A H -0.0360 0.2190 1.0011 0.069 Uiso 0.60 1 calc PR B 1
H13B H 0.0085 0.3463 0.9793 0.069 Uiso 0.60 1 calc PR B 1
C14A C 0.0276(9) 0.2296(8) 0.8868(5) 0.052(2) Uiso 0.60 1 d P B 1
H14A H -0.0141 0.1553 0.8701 0.063 Uiso 0.60 1 calc PR B 1
H14B H 0.1200 0.2132 0.9055 0.063 Uiso 0.60 1 calc PR B 1
O1B O 0.0898(8) 0.2226(6) 0.8773(4) 0.0390(17) Uiso 0.40 1 d P B 2
C11B C 0.0199(11) 0.1467(11) 0.9219(7) 0.051(3) Uiso 0.40 1 d P B 2
H11C H 0.0798 0.1131 0.9656 0.061 Uiso 0.40 1 calc PR B 2
H11D H -0.0143 0.0829 0.8867 0.061 Uiso 0.40 1 calc PR B 2
C12B C -0.0903(12) 0.2036(12) 0.9574(7) 0.055(3) Uiso 0.40 1 d P B 2
H12C H -0.0542 0.2637 0.9953 0.065 Uiso 0.40 1 calc PR B 2
H12D H -0.1342 0.1456 0.9891 0.065 Uiso 0.40 1 calc PR B 2
C13B C -0.1923(12) 0.2590(11) 0.8986(8) 0.055(3) Uiso 0.40 1 d P B 2
H13C H -0.2676 0.2822 0.9280 0.066 Uiso 0.40 1 calc PR B 2
H13D H -0.2239 0.2008 0.8580 0.066 Uiso 0.40 1 calc PR B 2
C14B C -0.1443(11) 0.3648(10) 0.8549(7) 0.045(3) Uiso 0.40 1 d P B 2
H14C H -0.1206 0.4251 0.8956 0.054 Uiso 0.40 1 calc PR B 2
H14D H -0.2183 0.3948 0.8188 0.054 Uiso 0.40 1 calc PR B 2

loop_
_atom_site_aniso_label
_atom_site_aniso_U_11
_atom_site_aniso_U_22
_atom_site_aniso_U_33
_atom_site_aniso_U_23
_atom_site_aniso_U_13
_atom_site_aniso_U_12
C1 0.146(7) 0.037(3) 0.059(4) -0.012(3) 0.017(4) -0.027(4)
C2 0.065(3) 0.087(5) 0.054(3) -0.031(3) 0.016(3) -0.037(3)
C3 0.061(3) 0.055(3) 0.043(3) -0.015(2) 0.007(2) 0.008(2)
C4 0.057(3) 0.063(3) 0.044(3) -0.025(2) 0.022(2) -0.013(2)
C5 0.098(4) 0.055(4) 0.058(3) -0.030(3) -0.007(3) 0.040(3)
C6 0.045(2) 0.034(2) 0.058(3) -0.019(2) 0.006(2) -0.0025(19)
C7 0.039(2) 0.041(3) 0.054(3) -0.001(2) 0.006(2) -0.0084(19)
C8 0.044(2) 0.030(2) 0.070(3) -0.003(2) 0.023(2) -0.0071(19)
C9 0.078(3) 0.045(3) 0.053(3) -0.002(2) 0.017(3) -0.033(3)
C10 0.058(3) 0.029(3) 0.068(3) 0.004(2) -0.009(2) -0.009(2)
C17 0.061(3) 0.078(4) 0.062(3) 0.010(3) -0.006(3) -0.015(3)
C20 0.066(3) 0.045(3) 0.169(7) -0.018(4) 0.070(4) -0.008(3)
Zr1 0.0548(3) 0.0373(3) 0.0425(3) -0.01228(19) 0.02030(19) -0.0146(2)

loop_
_atom_type_symbol
_atom_type_description
_atom_type_scat_dispersion_real
_atom_type_scat_dispersion_imag
_atom_type_scat_source
C C 0.0033 0.0016 'International Tables Vol C Tables 4.2.6.8 and 6.1.1.4'
H H 0.0000 0.0000 'International Tables Vol C Tables 4.2.6.8 and 6.1.1.4'
Zr Zr -2.9673 0.5597 'International Tables Vol C Tables 4.2.6.8 and 6.1.1.4'
O O 0.0106 0.0060 'International Tables Vol C Tables 4.2.6.8 and 6.1.1.4'

loop_
_geom_angle_atom_site_label_1
_geom_angle_atom_site_label_2
_geom_angle_atom_site_label_3
_geom_angle
C17 C18A C19A 102.0(6)
C18A C19A C20 117.3(7)
C22A C21A C2 116.4(8)
C21A C22A C23A 117.9(9)
C22A C23A C24A 110.8(10)
C23A C24A C3 109.0(7)
C19B C18B C17 118.7(13)
C20 C19B C18B 94.4(9)
C22B C21B C2 94.7(7)
C21B C22B C23B 119.4(11)
C24B C23B C22B 106.1(10)
C23B C24B C3 118.5(10)
C2 C1 C5 107.6(5)
C2 C1 Zr1 76.1(3)
C5 C1 Zr1 72.3(3)
C1 C2 C3 110.0(5)
C1 C2 C21B 105.5(7)
C3 C2 C21B 144.3(7)
C1 C2 C21A 138.1(6)
C3 C2 C21A 111.7(6)
C21B C2 C21A 32.6(4)
C1 C2 Zr1 72.9(3)
C3 C2 Zr1 74.0(3)
C21B C2 Zr1 121.2(5)
C21A C2 Zr1 122.4(5)
C2 C3 C4 107.0(5)
C2 C3 C24B 105.4(7)
C4 C3 C24B 147.1(7)
C2 C3 C24A 133.5(6)
C4 C3 C24A 119.4(5)
C24B C3 C24A 28.2(5)
C2 C3 Zr1 74.7(3)
C4 C3 Zr1 71.7(3)
C24B C3 Zr1 123.1(6)
C24A C3 Zr1 121.0(4)
C5 C4 C3 106.2(5)
C5 C4 C16B 118.2(6)
C3 C4 C16B 135.5(6)
C5 C4 C16A 144.8(8)
C3 C4 C16A 109.0(8)
C16B C4 C16A 26.6(6)
C5 C4 Zr1 72.8(3)
C3 C4 Zr1 76.0(2)
C16B C4 Zr1 115.3(4)
C16A C4 Zr1 116.5(6)
C1 C5 C4 109.2(5)
C1 C5 Zr1 75.9(3)
C4 C5 Zr1 74.5(3)
C7 C6 C10 108.5(4)
C7 C6 Zr1 77.7(3)
C10 C6 Zr1 71.4(2)
C6 C7 C8 108.1(4)
C6 C7 C17 130.6(4)
C8 C7 C17 120.9(4)
C6 C7 Zr1 71.0(2)
C8 C7 Zr1 73.3(3)
C17 C7 Zr1 126.3(3)
C9 C8 C7 107.7(4)
C9 C8 C20 130.3(5)
C7 C8 C20 121.7(5)
C9 C8 Zr1 71.0(3)
C7 C8 Zr1 75.2(2)
C20 C8 Zr1 124.6(3)
C8 C9 C10 107.4(4)
C8 C9 C15B 134.8(6)
C10 C9 C15B 117.7(6)
C8 C9 C15A 111.6(7)
C10 C9 C15A 140.9(7)
C15B C9 C15A 23.5(5)
C8 C9 Zr1 77.0(3)
C10 C9 Zr1 71.8(3)
C15B C9 Zr1 114.3(4)
C15A C9 Zr1 118.7(5)
C6 C10 C9 108.3(4)
C6 C10 Zr1 76.2(3)
C9 C10 Zr1 75.4(3)
C7 C17 C18A 116.9(5)
C7 C17 C18B 105.4(6)
C18A C17 C18B 33.7(5)
C8 C20 C19B 115.6(10)
C8 C20 C19A 110.3(6)
C19B C20 C19A 33.7(8)
C9 C15A C16A 108.1(8)
C4 C16A C15A 112.4(9)
C16B C15B C9 108.2(6)
C4 C16B C15B 108.2(6)
O1A Zr1 O1B 105.3(3)
O1A Zr1 C14A 87.5(3)
O1B Zr1 C14A 18.1(2)
O1A Zr1 C14B 21.6(3)
O1B Zr1 C14B 83.8(4)
C14A Zr1 C14B 66.2(4)
O1A Zr1 C10 89.31(19)
O1B Zr1 C10 128.2(2)
C14A Zr1 C10 132.8(3)
C14B Zr1 C10 101.0(3)
O1A Zr1 C5 128.1(2)
O1B Zr1 C5 89.6(2)
C14A Zr1 C5 98.4(3)
C14B Zr1 C5 131.7(4)
C10 Zr1 C5 119.7(2)
O1A Zr1 C4 119.13(19)
O1B Zr1 C4 121.1(2)
C14A Zr1 C4 131.0(3)
C14B Zr1 C4 136.1(3)
C10 Zr1 C4 90.68(17)
C5 Zr1 C4 32.66(18)
O1A Zr1 C9 121.1(2)
O1B Zr1 C9 118.6(2)
C14A Zr1 C9 133.7(3)
C14B Zr1 C9 133.7(3)
C10 Zr1 C9 32.86(17)
C5 Zr1 C9 90.9(2)
C4 Zr1 C9 69.03(15)
O1A Zr1 C6 84.12(17)
O1B Zr1 C6 98.9(2)
C14A Zr1 C6 100.5(3)
C14B Zr1 C6 85.0(3)
C10 Zr1 C6 32.40(15)
C5 Zr1 C6 143.2(2)
C4 Zr1 C6 121.06(16)
C9 Zr1 C6 53.59(16)
O1A Zr1 C1 99.4(2)
O1B Zr1 C1 84.4(3)
C14A Zr1 C1 84.0(3)
C14B Zr1 C1 100.0(4)
C10 Zr1 C1 142.74(18)
C5 Zr1 C1 31.8(2)
C4 Zr1 C1 53.42(17)
C9 Zr1 C1 120.83(19)
C6 Zr1 C1 174.39(17)
O1A Zr1 C3 86.91(18)
O1B Zr1 C3 136.7(2)
C14A Zr1 C3 134.3(3)
C14B Zr1 C3 104.4(3)
C10 Zr1 C3 92.45(16)
C5 Zr1 C3 52.94(16)
C4 Zr1 C3 32.28(15)
C9 Zr1 C3 86.43(16)
C6 Zr1 C3 123.89(16)
C1 Zr1 C3 52.44(18)
O1A Zr1 C2 76.70(19)
O1B Zr1 C2 110.4(3)
C14A Zr1 C2 103.7(3)
C14B Zr1 C2 86.2(3)
C10 Zr1 C2 121.29(19)
C5 Zr1 C2 51.75(19)
C4 Zr1 C2 52.52(15)
C9 Zr1 C2 117.16(17)
C6 Zr1 C2 148.23(19)
C1 Zr1 C2 31.0(2)
C3 Zr1 C2 31.32(17)
C11A O1A Zr1 131.9(5)
O1A C11A C12A 111.1(7)
C11A C12A C13A 116.6(7)
C12A C13A C14A 115.2(7)
C13A C14A Zr1 115.3(6)
C11B O1B Zr1 130.5(7)
O1B C11B C12B 112.5(10)
C11B C12B C13B 116.1(10)
C12B C13B C14B 114.5(11)
C13B C14B Zr1 117.4(8)

loop_
_geom_bond_atom_site_label_1
_geom_bond_atom_site_label_2
_geom_bond_distance
C18A C17 1.539(5)
C18A C19A 1.539(5)
C19A C20 1.539(5)
C21A C22A 1.513(5)
C21A C2 1.553(8)
C22A C23A 1.513(5)
C23A C24A 1.513(5)
C24A C3 1.532(8)
C18B C19B 1.539(5)
C18B C17 1.540(5)
C19B C20 1.539(5)
C21B C22B 1.513(5)
C21B C2 1.553(8)
C22B C23B 1.513(5)
C23B C24B 1.513(5)
C24B C3 1.532(8)
C1 C2 1.359(9)
C1 C5 1.372(8)
C1 Zr1 2.526(5)
C2 C3 1.382(7)
C2 Zr1 2.565(5)
C3 C4 1.408(7)
C3 Zr1 2.557(5)
C4 C5 1.401(8)
C4 C16B 1.522(7)
C4 C16A 1.522(7)
C4 Zr1 2.503(4)
C5 Zr1 2.481(4)
C6 C7 1.387(6)
C6 C10 1.393(6)
C6 Zr1 2.525(4)
C7 C8 1.411(6)
C7 C17 1.509(6)
C7 Zr1 2.610(4)
C8 C9 1.406(7)
C8 C20 1.514(7)
C8 Zr1 2.585(4)
C9 C10 1.407(7)
C9 C15B 1.545(7)
C9 C15A 1.545(7)
C9 Zr1 2.509(4)
C10 Zr1 2.463(4)
C15A C16A 1.574(18)
C15B C16B 1.541(12)
Zr1 O1A 2.049(5)
Zr1 O1B 2.151(7)
Zr1 C14A 2.157(8)
Zr1 C14B 2.207(12)
O1A C11A 1.395(9)
C11A C12A 1.490(12)
C12A C13A 1.494(11)
C13A C14A 1.538(11)
O1B C11B 1.393(14)
C11B C12B 1.480(16)
C12B C13B 1.512(17)
C13B C14B 1.532(17)
